data_2310068
loop_
_publ_author_name
'Qurashi, M.M.'
'Edmunds, I.G.'

_publ_section_title
;
 The structure of the zeta phase in the silver-zinc system
;
_journal_name_full 'Acta Crystallographica (1,1948-23,1967)'
_journal_page_first 417
_journal_page_last 427
_journal_paper_doi 10.1107/S0365110X51001379
_journal_volume 4
_journal_year 1951
_chemical_formula_sum 'Ag1.5 Zn1.5'
_space_group_IT_number 147
_symmetry_space_group_name_Hall '-P 3'
_symmetry_space_group_name_H-M 'P -3'
_cell_angle_alpha 90
_cell_angle_beta 90
_cell_angle_gamma 120
_cell_formula_units_Z 3
_cell_length_a 7.636
_cell_length_b 7.636
_cell_length_c 2.8197
_cell_volume 142.385
_citation_journal_id_ASTM ACCRA9
_cod_data_source_file silver1-2_606.cif
_cod_data_source_block Ag1.5Zn1.5
_cod_original_cell_volume 142.3854
_cod_database_code 2310068

loop_
_symmetry_equiv_pos_as_xyz
x,y,z
-y,x-y,z
-x+y,-x,z
-x,-y,-z
y,-x+y,-z
x-y,x,-z

loop_
_atom_site_label
_atom_site_type_symbol
_atom_site_fract_x
_atom_site_fract_y
_atom_site_fract_z
_atom_site_occupancy
_atom_site_U_iso_or_equiv
Ag1 Ag 0.35 0.032 0.75 0.75 0.0
Zn3 Zn 0.35 0.032 0.75 0.25 0.0
Zn1 Zn 0 0 0 1 0.0
Zn2 Zn 0.3333 0.6667 0.75 1 0.0
